data_1560058
loop_
_publ_author_name
'Rajkumar, Madhu'
'Desiraju, Gautam R.'

_publ_section_title
;
 Quaternary and quinary molecular solids based on structural inequivalence
 and combinatorial approaches: 2-nitroresorcinol and
 4,6-dichlororesorcinol
;
_journal_issue 2
_journal_name_full IUCrJ
_journal_page_first 178
_journal_page_last 185
_journal_paper_doi 10.1107/S2052252520016589
_journal_volume 8
_journal_year 2021
_chemical_formula_sum 'C62 H50 N6 O8'
_chemical_formula_weight 1007.08
_space_group_crystal_system triclinic
_space_group_IT_number 2
_space_group_name_Hall '-P 1'
_space_group_name_H-M_alt 'P -1'
_atom_sites_solution_hydrogens geom
_audit_creation_method SHELXL-2018/3
_cell_angle_alpha 96.343(7)
_cell_angle_beta 94.419(7)
_cell_angle_gamma 107.054(7)
_cell_formula_units_Z 1
_cell_length_a 7.6840(18)
_cell_length_b 9.266(2)
_cell_length_c 18.043(4)
_cell_measurement_reflns_used 8502
_cell_measurement_temperature 150(2)
_cell_measurement_theta_max 28.2
_cell_measurement_theta_min 3.0
_cell_volume 1212.5(5)
_computing_structure_refinement 'SHELXL-2018/3 (Sheldrick, 2018)'
_diffrn_ambient_temperature 150(2)
_diffrn_measured_fraction_theta_full 0.998
_diffrn_measured_fraction_theta_max 0.993
_diffrn_measurement_device_type 'Rigaku Mercury375R (2x2 bin mode)'
_diffrn_measurement_method 'profile data from \w-scans'
_diffrn_radiation_type MoK\a
_diffrn_radiation_wavelength 0.71073
_diffrn_reflns_av_R_equivalents 0.0924
_diffrn_reflns_av_unetI/netI 0.1228
_diffrn_reflns_Laue_measured_fraction_full 0.998
_diffrn_reflns_Laue_measured_fraction_max 0.993
_diffrn_reflns_limit_h_max 9
_diffrn_reflns_limit_h_min -9
_diffrn_reflns_limit_k_max 12
_diffrn_reflns_limit_k_min -12
_diffrn_reflns_limit_l_max 23
_diffrn_reflns_limit_l_min -23
_diffrn_reflns_number 12080
_diffrn_reflns_point_group_measured_fraction_full 0.998
_diffrn_reflns_point_group_measured_fraction_max 0.993
_diffrn_reflns_theta_full 25.242
_diffrn_reflns_theta_max 27.483
_diffrn_reflns_theta_min 3.023
_diffrn_source 'Sealed Tube'
_exptl_absorpt_coefficient_mu 0.093
_exptl_absorpt_correction_T_max 1.000
_exptl_absorpt_correction_T_min 0.600
_exptl_absorpt_correction_type multi-scan
_exptl_absorpt_process_details 'Jacobson, R. (1998) Private communication'
_exptl_crystal_colour Yellow
_exptl_crystal_density_diffrn 1.379
_exptl_crystal_description Block
_exptl_crystal_F_000 528
_exptl_crystal_size_max 0.200
_exptl_crystal_size_mid 0.200
_exptl_crystal_size_min 0.200
_refine_diff_density_max 0.601
_refine_diff_density_min -0.525
_refine_diff_density_rms 0.113
_refine_ls_extinction_coef 0.008(3)
_refine_ls_extinction_expression Fc^*^=kFc[1+0.001xFc^2^\l^3^/sin(2\q)]^-1/4^
_refine_ls_extinction_method 'SHELXL-2018/3 (Sheldrick 2018)'
_refine_ls_goodness_of_fit_ref 0.950
_refine_ls_hydrogen_treatment constr
_refine_ls_matrix_type full
_refine_ls_number_parameters 348
_refine_ls_number_reflns 5501
_refine_ls_number_restraints 0
_refine_ls_restrained_S_all 0.950
_refine_ls_R_factor_all 0.1418
_refine_ls_R_factor_gt 0.0855
_refine_ls_shift/su_max 0.000
_refine_ls_shift/su_mean 0.000
_refine_ls_structure_factor_coef Fsqd
_refine_ls_weighting_details 'w=1/[\s^2^(Fo^2^)+(0.1336P)^2^] where P=(Fo^2^+2Fc^2^)/3'
_refine_ls_weighting_scheme calc
_refine_ls_wR_factor_gt 0.2084
_refine_ls_wR_factor_ref 0.2544
_reflns_Friedel_coverage 0.000
_reflns_number_gt 2857
_reflns_number_total 5501
_reflns_threshold_expression 'I > 2\s(I)'
_cod_data_source_file yc5029.cif
_cod_data_source_block 18NRES-TMP-PYR-ACR
_cod_depositor_comments
;
The following automatic conversions were performed:

data item '_exptl_absorpt_correction_type' value 'Multi-scan' was
changed to 'multi-scan' in accordance with the
/home/data/users/saulius/crontab/automatic-downloads/rss-feeds/IUCr/lib/dictionaries/cif_core.dic
dictionary named 'cif_core.dic' version 2.4.2 last updated on
2011-04-26.

Automatic conversion script
Id: cif_fix_values 7556 2019-12-06 15:28:31Z antanas 

 Adding full bibliography for 1560041--1560072.cif.
;
_cod_original_cell_volume 1212.6(5)
_cod_database_code 1560058
_shelx_shelxl_version_number 2018/3
_shelx_space_group_comment
;
The symmetry employed for this shelxl refinement is uniquely defined
by the following loop, which should always be used as a source of
symmetry information in preference to the above space-group names.
They are only intended as comments.
;
_shelx_estimated_absorpt_t_min 0.982
_shelx_estimated_absorpt_t_max 0.982

loop_
_space_group_symop_operation_xyz
'x, y, z'
'-x, -y, -z'

loop_
_atom_site_label
_atom_site_type_symbol
_atom_site_fract_x
_atom_site_fract_y
_atom_site_fract_z
_atom_site_U_iso_or_equiv
_atom_site_adp_type
_atom_site_occupancy
_atom_site_site_symmetry_order
_atom_site_calc_flag
_atom_site_refinement_flags_posn
_atom_site_refinement_flags_adp
_atom_site_refinement_flags_occupancy
_atom_site_disorder_assembly
_atom_site_disorder_group
C12 C 0.3986(4) -0.0782(4) 0.62510(17) 0.0294(8) Uani 1 1 d . . . . .
H12 H 0.472191 0.000707 0.660698 0.035 Uiso 1 1 calc R U . . .
C4 C 0.1211(5) 0.2104(4) 0.35485(18) 0.0328(8) Uani 1 1 d . . . . .
H4 H 0.073186 0.236607 0.311209 0.039 Uiso 1 1 calc R U . . .
N1 N 0.3446(3) 0.1032(3) 0.54927(13) 0.0231(6) Uani 1 1 d . . . . .
C23 C 0.4342(5) 0.1425(4) 0.85978(18) 0.0332(8) Uani 1 1 d . . . . .
H23 H 0.459398 0.233810 0.839840 0.040 Uiso 1 1 calc R U . . .
O2 O 0.8896(3) 0.6054(3) 0.86315(12) 0.0344(6) Uani 1 1 d . . . . .
H2A H 0.879897 0.676527 0.892198 0.052 Uiso 1 1 calc R U . . .
O1 O 0.6141(3) 0.2941(3) 0.63979(12) 0.0317(6) Uani 1 1 d . . . . .
H1 H 0.516177 0.251094 0.613858 0.048 Uiso 1 1 calc R U . . .
N3 N 0.9075(3) 0.4172(3) 0.73826(13) 0.0249(6) Uani 1 1 d . . . . .
C28 C -0.1367(5) -0.0178(4) 0.84754(17) 0.0352(8) Uani 1 1 d . . . . .
H28A H -0.173519 -0.122267 0.824530 0.053 Uiso 1 1 calc R U . . .
H28B H -0.043804 0.042202 0.821257 0.053 Uiso 1 1 calc R U . . .
H28C H -0.240661 0.019725 0.845378 0.053 Uiso 1 1 calc R U . . .
C31 C 0.0661(5) 0.2799(4) 0.94073(18) 0.0361(8) Uani 1 1 d . . . . .
H31A H 0.117229 0.362262 0.980953 0.054 Uiso 1 1 calc R U . . .
H31B H -0.046056 0.288971 0.917377 0.054 Uiso 1 1 calc R U . . .
H31C H 0.151463 0.283702 0.904306 0.054 Uiso 1 1 calc R U . . .
N2 N -0.0884(3) -0.1366(3) 0.95681(14) 0.0281(6) Uani 1 1 d . . . . .
C5 C 0.0873(4) 0.0624(4) 0.36312(17) 0.0311(8) Uani 1 1 d . . . . .
H5 H 0.015253 -0.012216 0.325228 0.037 Uiso 1 1 calc R U . . .
O3 O 1.0112(3) 0.5027(3) 0.70384(15) 0.0510(8) Uani 1 1 d . . . . .
O4 O 0.9380(3) 0.3068(3) 0.75920(15) 0.0472(7) Uani 1 1 d . . . . .
C13 C 0.3170(4) -0.0428(4) 0.55916(16) 0.0241(7) Uani 1 1 d . . . . .
C27 C 0.4649(4) 0.0021(4) 0.96269(16) 0.0248(7) Uani 1 1 d . . . . .
C7 C 0.1316(4) -0.1305(4) 0.43997(16) 0.0256(7) Uani 1 1 d . . . . .
H7 H 0.059828 -0.208483 0.403479 0.031 Uiso 1 1 calc R U . . .
C30 C 0.0283(4) 0.1321(4) 0.97105(16) 0.0270(7) Uani 1 1 d . . . . .
C29 C -0.0624(4) -0.0071(4) 0.92751(17) 0.0267(7) Uani 1 1 d . . . . .
C22 C 0.5044(4) 0.1417(4) 0.93314(17) 0.0274(7) Uani 1 1 d . . . . .
C19 C 0.5855(4) 0.3765(3) 0.70048(16) 0.0236(7) Uani 1 1 d . . . . .
C1 C 0.2699(4) 0.1364(4) 0.48630(17) 0.0246(7) Uani 1 1 d . . . . .
C9 C 0.1869(4) -0.3169(4) 0.51880(18) 0.0307(8) Uani 1 1 d . . . . .
H9 H 0.118181 -0.398006 0.483194 0.037 Uiso 1 1 calc R U . . .
C8 C 0.2082(4) -0.1667(4) 0.50465(17) 0.0251(7) Uani 1 1 d . . . . .
C18 C 0.4211(4) 0.4007(4) 0.71390(17) 0.0276(7) Uani 1 1 d . . . . .
H18 H 0.316017 0.354034 0.680521 0.033 Uiso 1 1 calc R U . . .
C6 C 0.1596(4) 0.0185(4) 0.42869(16) 0.0247(7) Uani 1 1 d . . . . .
C2 C 0.3011(4) 0.2905(4) 0.47550(18) 0.0284(7) Uani 1 1 d . . . . .
H2 H 0.371873 0.367865 0.512493 0.034 Uiso 1 1 calc R U . . .
C11 C 0.3724(5) -0.2223(4) 0.63741(18) 0.0348(8) Uani 1 1 d . . . . .
H11 H 0.425175 -0.242226 0.681754 0.042 Uiso 1 1 calc R U . . .
C14 C 0.7368(4) 0.4466(3) 0.75300(16) 0.0217(7) Uani 1 1 d . . . . .
C3 C 0.2289(5) 0.3264(4) 0.41188(18) 0.0306(8) Uani 1 1 d . . . . .
H3 H 0.250277 0.428119 0.405568 0.037 Uiso 1 1 calc R U . . .
C15 C 0.7318(4) 0.5427(3) 0.81698(16) 0.0261(7) Uani 1 1 d . . . . .
C26 C 0.3542(4) -0.1348(4) 0.91779(17) 0.0285(7) Uani 1 1 d . . . . .
C17 C 0.4155(5) 0.4958(4) 0.77792(18) 0.0309(8) Uani 1 1 d . . . . .
H17 H 0.304575 0.511924 0.786842 0.037 Uiso 1 1 calc R U . . .
C25 C 0.2879(4) -0.1268(4) 0.84461(17) 0.0323(8) Uani 1 1 d . . . . .
H25 H 0.215534 -0.215379 0.814509 0.039 Uiso 1 1 calc R U . . .
C10 C 0.2642(5) -0.3454(4) 0.58304(19) 0.0359(8) Uani 1 1 d . . . . .
H10 H 0.246834 -0.445483 0.591775 0.043 Uiso 1 1 calc R U . . .
C16 C 0.5679(4) 0.5676(4) 0.82901(17) 0.0296(8) Uani 1 1 d . . . . .
H16 H 0.559735 0.632003 0.871055 0.036 Uiso 1 1 calc R U . . .
C20 C 0.6839(4) 0.2734(4) 1.05002(19) 0.0330(8) Uani 1 1 d . . . . .
H20 H 0.757635 0.363433 1.078588 0.040 Uiso 1 1 calc R U . . .
C21 C 0.6163(5) 0.2772(4) 0.97978(19) 0.0331(8) Uani 1 1 d . . . . .
H21 H 0.642640 0.369797 0.960994 0.040 Uiso 1 1 calc R U . . .
C24 C 0.3273(5) 0.0089(4) 0.81623(18) 0.0356(8) Uani 1 1 d . . . . .
H24 H 0.281728 0.011148 0.767246 0.043 Uiso 1 1 calc R U . . .

loop_
_atom_site_aniso_label
_atom_site_aniso_U_11
_atom_site_aniso_U_22
_atom_site_aniso_U_33
_atom_site_aniso_U_23
_atom_site_aniso_U_13
_atom_site_aniso_U_12
C12 0.0340(18) 0.0346(19) 0.0188(15) 0.0007(14) 0.0031(14) 0.0101(15)
C4 0.043(2) 0.038(2) 0.0195(16) 0.0070(15) 0.0005(15) 0.0155(16)
N1 0.0268(13) 0.0226(14) 0.0168(12) -0.0019(11) -0.0003(11) 0.0053(11)
C23 0.039(2) 0.035(2) 0.0276(18) 0.0071(16) 0.0049(16) 0.0142(16)
O2 0.0346(13) 0.0311(14) 0.0281(12) -0.0179(10) -0.0128(10) 0.0077(10)
O1 0.0302(12) 0.0329(13) 0.0220(12) -0.0144(10) -0.0049(10) 0.0029(10)
N3 0.0306(15) 0.0227(14) 0.0164(13) -0.0039(11) -0.0050(11) 0.0049(12)
C28 0.045(2) 0.034(2) 0.0226(17) -0.0069(15) -0.0039(15) 0.0120(16)
C31 0.050(2) 0.0283(19) 0.0254(17) 0.0011(15) 0.0003(16) 0.0076(16)
N2 0.0332(15) 0.0264(15) 0.0182(13) -0.0073(11) -0.0029(12) 0.0042(12)
C5 0.0325(18) 0.036(2) 0.0199(16) -0.0032(15) -0.0015(14) 0.0072(15)
O3 0.0393(15) 0.0627(19) 0.0620(18) 0.0327(16) 0.0224(14) 0.0193(14)
O4 0.0473(15) 0.0385(16) 0.0638(18) 0.0155(14) 0.0077(14) 0.0222(13)
C13 0.0288(17) 0.0245(17) 0.0169(15) -0.0034(13) 0.0012(13) 0.0076(13)
C27 0.0273(16) 0.0281(18) 0.0194(16) -0.0007(14) 0.0043(14) 0.0102(14)
C7 0.0265(16) 0.0246(17) 0.0199(15) -0.0070(13) -0.0011(13) 0.0035(13)
C30 0.0313(17) 0.0305(18) 0.0175(15) -0.0020(14) 0.0017(13) 0.0092(14)
C29 0.0331(18) 0.0275(18) 0.0165(15) -0.0059(13) 0.0011(13) 0.0086(14)
C22 0.0300(17) 0.0298(18) 0.0226(16) 0.0013(14) 0.0056(14) 0.0096(14)
C19 0.0308(17) 0.0180(16) 0.0178(15) -0.0049(12) -0.0021(13) 0.0051(13)
C1 0.0251(16) 0.0273(17) 0.0195(15) -0.0023(13) 0.0020(13) 0.0069(13)
C9 0.0359(18) 0.0226(17) 0.0306(18) -0.0025(14) 0.0085(15) 0.0052(14)
C8 0.0270(16) 0.0232(17) 0.0217(16) -0.0048(13) 0.0036(13) 0.0051(13)
C18 0.0294(17) 0.0234(17) 0.0242(16) -0.0027(13) -0.0078(13) 0.0040(14)
C6 0.0256(16) 0.0280(17) 0.0168(15) -0.0038(13) 0.0011(13) 0.0053(13)
C2 0.0314(17) 0.0251(17) 0.0256(17) -0.0009(14) 0.0038(14) 0.0054(14)
C11 0.044(2) 0.042(2) 0.0243(17) 0.0101(16) 0.0061(16) 0.0197(17)
C14 0.0229(15) 0.0186(15) 0.0193(15) -0.0018(12) -0.0008(12) 0.0021(12)
C3 0.0405(19) 0.0250(18) 0.0282(17) 0.0052(14) 0.0058(15) 0.0120(15)
C15 0.0299(17) 0.0211(16) 0.0205(16) -0.0053(13) -0.0086(13) 0.0032(13)
C26 0.0300(17) 0.0329(19) 0.0222(16) -0.0028(14) 0.0034(14) 0.0112(14)
C17 0.0314(18) 0.0293(18) 0.0294(17) -0.0019(15) 0.0005(15) 0.0085(15)
C25 0.0332(18) 0.039(2) 0.0185(16) -0.0090(15) -0.0037(14) 0.0073(16)
C10 0.049(2) 0.0282(19) 0.0356(19) 0.0065(16) 0.0136(18) 0.0166(17)
C16 0.0342(18) 0.0261(18) 0.0233(16) -0.0101(14) -0.0044(14) 0.0080(14)
C20 0.0333(19) 0.0269(18) 0.0318(18) -0.0069(15) 0.0025(15) 0.0029(15)
C21 0.0385(19) 0.0267(18) 0.0346(19) 0.0025(15) 0.0064(16) 0.0109(15)
C24 0.039(2) 0.049(2) 0.0192(16) 0.0025(16) 0.0002(15) 0.0163(17)

loop_
_atom_type_symbol
_atom_type_description
_atom_type_scat_dispersion_real
_atom_type_scat_dispersion_imag
_atom_type_scat_source
C C 0.0033 0.0016 'International Tables Vol C Tables 4.2.6.8 and 6.1.1.4'
H H 0.0000 0.0000 'International Tables Vol C Tables 4.2.6.8 and 6.1.1.4'
N N 0.0061 0.0033 'International Tables Vol C Tables 4.2.6.8 and 6.1.1.4'
O O 0.0106 0.0060 'International Tables Vol C Tables 4.2.6.8 and 6.1.1.4'

loop_
_geom_angle_atom_site_label_1
_geom_angle_atom_site_label_2
_geom_angle_atom_site_label_3
_geom_angle
_geom_angle_site_symmetry_1
_geom_angle_site_symmetry_3
_geom_angle_publ_flag
C11 C12 C13 121.6(3) . . ?
C5 C4 C3 120.7(3) . . ?
C1 N1 C13 119.8(3) . . ?
C24 C23 C22 120.7(3) . . ?
O4 N3 O3 122.7(3) . . ?
O4 N3 C14 118.8(3) . . ?
O3 N3 C14 118.4(3) . . ?
C29 N2 C30 119.7(3) . 2_557 ?
C4 C5 C6 121.1(3) . . ?
N1 C13 C12 119.9(3) . . ?
N1 C13 C8 122.2(3) . . ?
C12 C13 C8 117.9(3) . . ?
C22 C27 C27 120.2(4) . 2_657 ?
C22 C27 C26 120.0(3) . . ?
C27 C27 C26 119.7(4) 2_657 . ?
C6 C7 C8 121.2(3) . . ?
N2 C30 C29 119.9(3) 2_557 . ?
N2 C30 C31 117.3(3) 2_557 . ?
C29 C30 C31 122.8(3) . . ?
N2 C29 C30 120.5(3) . . ?
N2 C29 C28 117.6(3) . . ?
C30 C29 C28 121.9(3) . . ?
C23 C22 C27 119.0(3) . . ?
C23 C22 C21 122.3(3) . . ?
C27 C22 C21 118.6(3) . . ?
O1 C19 C18 125.7(3) . . ?
O1 C19 C14 116.3(3) . . ?
C18 C19 C14 118.0(3) . . ?
N1 C1 C2 119.7(3) . . ?
N1 C1 C6 121.4(3) . . ?
C2 C1 C6 118.9(3) . . ?
C10 C9 C8 121.3(3) . . ?
C7 C8 C9 123.8(3) . . ?
C7 C8 C13 117.3(3) . . ?
C9 C8 C13 118.9(3) . . ?
C19 C18 C17 118.9(3) . . ?
C7 C6 C5 123.7(3) . . ?
C7 C6 C1 118.1(3) . . ?
C5 C6 C1 118.2(3) . . ?
C3 C2 C1 120.6(3) . . ?
C12 C11 C10 120.4(3) . . ?
C19 C14 C15 123.2(3) . . ?
C19 C14 N3 117.0(3) . . ?
C15 C14 N3 119.8(3) . . ?
C2 C3 C4 120.6(3) . . ?
O2 C15 C16 124.6(3) . . ?
O2 C15 C14 117.3(3) . . ?
C16 C15 C14 118.1(3) . . ?
C25 C26 C27 118.3(3) . . ?
C25 C26 C20 123.3(3) . 2_657 ?
C27 C26 C20 118.3(3) . 2_657 ?
C16 C17 C18 122.6(3) . . ?
C24 C25 C26 121.3(3) . . ?
C9 C10 C11 119.9(3) . . ?
C15 C16 C17 119.2(3) . . ?
C21 C20 C26 121.8(3) . 2_657 ?
C20 C21 C22 121.3(3) . . ?
C25 C24 C23 120.6(3) . . ?

loop_
_geom_bond_atom_site_label_1
_geom_bond_atom_site_label_2
_geom_bond_distance
_geom_bond_site_symmetry_2
_geom_bond_publ_flag
C12 C11 1.337(5) . ?
C12 C13 1.417(4) . ?
C4 C5 1.346(5) . ?
C4 C3 1.415(5) . ?
N1 C1 1.340(4) . ?
N1 C13 1.341(4) . ?
C23 C24 1.384(5) . ?
C23 C22 1.392(4) . ?
O2 C15 1.351(3) . ?
O1 C19 1.335(3) . ?
N3 O4 1.207(3) . ?
N3 O3 1.210(3) . ?
N3 C14 1.454(4) . ?
C28 C29 1.492(4) . ?
C31 C30 1.488(4) . ?
N2 C29 1.332(4) . ?
N2 C30 1.339(4) 2_557 ?
C5 C6 1.418(4) . ?
C13 C8 1.430(4) . ?
C27 C22 1.412(4) . ?
C27 C27 1.420(6) 2_657 ?
C27 C26 1.422(4) . ?
C7 C6 1.375(4) . ?
C7 C8 1.385(4) . ?
C30 C29 1.390(4) . ?
C22 C21 1.431(5) . ?
C19 C18 1.380(4) . ?
C19 C14 1.387(4) . ?
C1 C2 1.415(4) . ?
C1 C6 1.436(4) . ?
C9 C10 1.349(5) . ?
C9 C8 1.407(4) . ?
C18 C17 1.385(4) . ?
C2 C3 1.353(4) . ?
C11 C10 1.423(5) . ?
C14 C15 1.388(4) . ?
C15 C16 1.374(4) . ?
C26 C25 1.396(4) . ?
C26 C20 1.430(4) 2_657 ?
C17 C16 1.380(4) . ?
C25 C24 1.370(5) . ?
C20 C21 1.340(5) . ?
